data_7703424
loop_
_publ_author_name
'Wannipurage, Duleeka'
'Hollingsworth, Thilini S.'
'Santulli, Federica'
'Cozzolino, Mariachiara'
'Lamberti, Marina'
'Groysman, Stanislav'
'Mazzeo, Mina'

_publ_section_title
;
 Synthesis of a mononuclear magnesium bis(alkoxide) complex and its
 reactivity in the ring-opening copolymerization of cyclic anhydrides with
 epoxides.
;
_journal_issue 8
_journal_name_full 'Dalton transactions (Cambridge, England : 2003)'
_journal_page_first 2715
_journal_page_last 2723
_journal_paper_doi 10.1039/c9dt04274a
_journal_volume 49
_journal_year 2020
_chemical_formula_sum 'C27 H47.25 Mg O3'
_chemical_formula_weight 444.21
_chemical_name_common 'compound 2'
_chemical_name_systematic Mg(OR)(sec-Bu)(THF)2
_chemical_properties_physical Air-sensitive,Moisture-sensitive
_space_group_IT_number 14
_space_group_name_Hall '-P 2ybc'
_space_group_name_H-M_alt 'P 1 21/c 1'
_symmetry_cell_setting monoclinic
_symmetry_space_group_name_H-M 'P 1 21/c 1'
_atom_sites_solution_hydrogens geom
_atom_sites_solution_primary direct
_atom_sites_solution_secondary difmap
_audit_creation_method SHELXL-97
_audit_update_record
;
2019-10-24 deposited with the CCDC.	2020-02-03 downloaded from the CCDC.
;
_cell_angle_alpha 90.00
_cell_angle_beta 104.557(2)
_cell_angle_gamma 90.00
_cell_formula_units_Z 4
_cell_length_a 8.7017(3)
_cell_length_b 27.6498(10)
_cell_length_c 11.5771(4)
_cell_measurement_reflns_used 6234
_cell_measurement_temperature 100(2)
_cell_measurement_theta_max 27.60
_cell_measurement_theta_min 1.47
_cell_volume 2696.03(17)
_computing_structure_refinement 'SHELXL-97 (Sheldrick, 1997)'
_computing_structure_solution 'SHELXS-97 (Sheldrick, 1990)'
_diffrn_ambient_temperature 100(2)
_diffrn_measured_fraction_theta_full 0.997
_diffrn_measured_fraction_theta_max 0.997
_diffrn_measurement_device_type 'Bruker Apex2'
_diffrn_radiation_monochromator graphite
_diffrn_radiation_source 'fine-focus sealed tube'
_diffrn_radiation_type MoK\a
_diffrn_radiation_wavelength 0.71073
_diffrn_reflns_av_R_equivalents 0.0393
_diffrn_reflns_av_sigmaI/netI 0.0270
_diffrn_reflns_limit_h_max 11
_diffrn_reflns_limit_h_min -11
_diffrn_reflns_limit_k_max 35
_diffrn_reflns_limit_k_min -35
_diffrn_reflns_limit_l_max 14
_diffrn_reflns_limit_l_min -15
_diffrn_reflns_number 60690
_diffrn_reflns_theta_full 27.60
_diffrn_reflns_theta_max 27.60
_diffrn_reflns_theta_min 1.47
_exptl_absorpt_coefficient_mu 0.089
_exptl_absorpt_correction_T_max 0.9867
_exptl_absorpt_correction_T_min 0.9780
_exptl_absorpt_correction_type empirical
_exptl_absorpt_process_details SADABS
_exptl_crystal_colour colorless
_exptl_crystal_density_diffrn 1.094
_exptl_crystal_density_method 'not measured'
_exptl_crystal_description block
_exptl_crystal_F_000 981
_exptl_crystal_recrystallization_method 'Re-crystallisation from solvent: hexane'
_exptl_crystal_size_max 0.25
_exptl_crystal_size_mid 0.20
_exptl_crystal_size_min 0.15
_refine_diff_density_max 0.658
_refine_diff_density_min -0.241
_refine_diff_density_rms 0.045
_refine_ls_extinction_method none
_refine_ls_goodness_of_fit_ref 1.014
_refine_ls_hydrogen_treatment mixed
_refine_ls_matrix_type full
_refine_ls_number_parameters 364
_refine_ls_number_reflns 6234
_refine_ls_number_restraints 433
_refine_ls_restrained_S_all 0.988
_refine_ls_R_factor_all 0.0712
_refine_ls_R_factor_gt 0.0496
_refine_ls_shift/su_max 0.001
_refine_ls_shift/su_mean 0.000
_refine_ls_structure_factor_coef Fsqd
_refine_ls_weighting_details 'calc w=1/[\s^2^(Fo^2^)+(0.0583P)^2^+1.6086P] where P=(Fo^2^+2Fc^2^)/3'
_refine_ls_weighting_scheme calc
_refine_ls_wR_factor_gt 0.1218
_refine_ls_wR_factor_ref 0.1344
_reflns_number_gt 4779
_reflns_number_total 6234
_reflns_threshold_expression >2sigma(I)
_cod_data_source_file c9dt04274a2.cif
_cod_data_source_block sg775_0m
_cod_depositor_comments 'Adding full bibliography for 7703424--7703425.cif.'
_cod_original_cell_volume 2696.03(16)
_cod_original_sg_symbol_H-M P21/c
_cod_database_code 7703424

loop_
_symmetry_equiv_pos_as_xyz
'x, y, z'
'-x, y+1/2, -z+1/2'
'-x, -y, -z'
'x, -y-1/2, z-1/2'

loop_
_atom_site_label
_atom_site_type_symbol
_atom_site_fract_x
_atom_site_fract_y
_atom_site_fract_z
_atom_site_U_iso_or_equiv
_atom_site_adp_type
_atom_site_occupancy
_atom_site_symmetry_multiplicity
_atom_site_calc_flag
_atom_site_refinement_flags
_atom_site_disorder_assembly
_atom_site_disorder_group
Mg1 Mg 0.60707(6) 0.093196(19) 0.21288(5) 0.02469(14) Uani 1 1 d U . .
O1 O 0.61949(13) 0.13190(4) 0.34358(9) 0.0241(2) Uani 1 1 d U A .
O2 O 0.76155(16) 0.12493(4) 0.12772(11) 0.0380(3) Uani 1 1 d U A .
O3 O 0.76694(13) 0.03742(4) 0.26192(10) 0.0297(3) Uani 1 1 d U A .
C1 C 1.0417(2) 0.19303(8) 0.68096(18) 0.0428(5) Uani 1 1 d U . .
H1 H 1.1421 0.2005 0.7328 0.051 Uiso 1 1 calc R . .
C2 C 1.0315(2) 0.16785(8) 0.5768(2) 0.0486(5) Uani 1 1 d U . .
H2 H 1.1259 0.1579 0.5565 0.058 Uiso 1 1 calc R . .
C3 C 0.88533(19) 0.15686(7) 0.50126(16) 0.0331(4) Uani 1 1 d U . .
H3 H 0.8816 0.1401 0.4290 0.040 Uiso 1 1 calc R . .
C4 C 0.74434(16) 0.16966(5) 0.52803(12) 0.0194(3) Uani 1 1 d U A .
C5 C 0.58581(16) 0.15368(5) 0.44123(12) 0.0188(3) Uani 1 1 d U . .
C6 C 0.8045(3) 0.10132(7) 0.02775(19) 0.0492(5) Uani 1 1 d U . .
H6A H 0.7129 0.0834 -0.0217 0.059 Uiso 1 1 calc R A .
H6B H 0.8933 0.0784 0.0566 0.059 Uiso 1 1 calc R . .
C7 C 0.8532(2) 0.14123(7) -0.04221(16) 0.0393(4) Uani 1 1 d U A .
H7A H 0.7603 0.1553 -0.0999 0.047 Uiso 1 1 calc R . .
H7B H 0.9308 0.1298 -0.0857 0.047 Uiso 1 1 calc R . .
C8 C 0.3460(12) 0.1306(3) -0.0453(7) 0.105(3) Uani 0.690(8) 1 d PU A 1
H8A H 0.4255 0.1505 0.0095 0.158 Uiso 0.690(8) 1 calc PR A 1
H8B H 0.2592 0.1513 -0.0888 0.158 Uiso 0.690(8) 1 calc PR A 1
H8C H 0.3954 0.1144 -0.1021 0.158 Uiso 0.690(8) 1 calc PR A 1
C9 C 0.2813(4) 0.09313(16) 0.0250(4) 0.0688(17) Uani 0.690(8) 1 d PU A 1
H9A H 0.1960 0.0749 -0.0305 0.083 Uiso 0.690(8) 1 calc PR A 1
H9B H 0.2332 0.1099 0.0828 0.083 Uiso 0.690(8) 1 calc PR A 1
C10 C 0.4043(4) 0.05763(15) 0.0922(3) 0.0332(8) Uani 0.690(8) 1 d PU A 1
H10 H 0.4482 0.0416 0.0300 0.040 Uiso 0.690(8) 1 calc PR A 1
C11 C 0.3064(9) 0.0178(3) 0.1369(8) 0.0665(19) Uani 0.690(8) 1 d PU A 1
H11A H 0.2586 0.0315 0.1978 0.100 Uiso 0.690(8) 1 calc PR A 1
H11B H 0.3766 -0.0090 0.1712 0.100 Uiso 0.690(8) 1 calc PR A 1
H11C H 0.2224 0.0060 0.0697 0.100 Uiso 0.690(8) 1 calc PR A 1
C50 C 0.4185(9) 0.0797(3) 0.0599(7) 0.0371(19) Uani 0.310(8) 1 d PDU A 2
H50 H 0.4600 0.0544 0.0139 0.044 Uiso 0.310(8) 1 calc PR A 2
C51 C 0.370(2) 0.1221(5) -0.0275(10) 0.058(3) Uani 0.310(8) 1 d PDU A 2
H51A H 0.2883 0.1113 -0.0975 0.087 Uiso 0.310(8) 1 calc PR A 2
H51B H 0.4626 0.1338 -0.0526 0.087 Uiso 0.310(8) 1 calc PR A 2
H51C H 0.3269 0.1484 0.0119 0.087 Uiso 0.310(8) 1 calc PR A 2
C52 C 0.2745(8) 0.0575(4) 0.0873(8) 0.061(3) Uani 0.310(8) 1 d PDU A 2
H52A H 0.1964 0.0482 0.0127 0.073 Uiso 0.310(8) 1 calc PR A 2
H52B H 0.2236 0.0807 0.1312 0.073 Uiso 0.310(8) 1 calc PR A 2
C61 C 0.334(2) 0.0115(5) 0.1663(17) 0.079(6) Uani 0.310(8) 1 d PDU A 2
H61A H 0.4025 -0.0079 0.1291 0.118 Uiso 0.310(8) 1 calc PR A 2
H61B H 0.2420 -0.0079 0.1729 0.118 Uiso 0.310(8) 1 calc PR A 2
H61C H 0.3934 0.0216 0.2461 0.118 Uiso 0.310(8) 1 calc PR A 2
C12 C 0.7258(8) -0.0130(2) 0.2434(7) 0.0378(12) Uani 0.618(9) 1 d PU A 3
H12A H 0.6995 -0.0211 0.1573 0.045 Uiso 0.618(9) 1 calc PR A 3
H12B H 0.6334 -0.0209 0.2753 0.045 Uiso 0.618(9) 1 calc PR A 3
C13 C 0.8714(4) -0.04048(11) 0.3101(4) 0.0385(11) Uani 0.618(9) 1 d PU A 3
H13A H 0.8703 -0.0461 0.3943 0.046 Uiso 0.618(9) 1 calc PR A 3
H13B H 0.8815 -0.0719 0.2714 0.046 Uiso 0.618(9) 1 calc PR A 3
C14 C 1.0005(5) -0.00615(16) 0.3002(6) 0.0544(15) Uani 0.618(9) 1 d PU A 3
H14A H 1.0258 -0.0092 0.2218 0.065 Uiso 0.618(9) 1 calc PR A 3
H14B H 1.0980 -0.0119 0.3643 0.065 Uiso 0.618(9) 1 calc PR A 3
C15 C 0.9313(14) 0.0422(4) 0.3134(9) 0.045(2) Uani 0.618(9) 1 d PU A 3
H15A H 0.9516 0.0513 0.3986 0.055 Uiso 0.618(9) 1 calc PR A 3
H15B H 0.9776 0.0673 0.2712 0.055 Uiso 0.618(9) 1 calc PR A 3
C56 C 0.9213(9) -0.0312(2) 0.2478(8) 0.052(2) Uani 0.382(9) 1 d PU A 4
H56A H 0.9740 -0.0223 0.1843 0.062 Uiso 0.382(9) 1 calc PR A 4
H56B H 0.9239 -0.0668 0.2575 0.062 Uiso 0.382(9) 1 calc PR A 4
C55 C 0.9961(12) -0.0060(3) 0.3634(8) 0.069(3) Uani 0.382(9) 1 d PU A 4
H55A H 1.1131 -0.0052 0.3781 0.083 Uiso 0.382(9) 1 calc PR A 4
H55B H 0.9674 -0.0221 0.4314 0.083 Uiso 0.382(9) 1 calc PR A 4
C57 C 0.7590(18) -0.0125(6) 0.2224(16) 0.085(5) Uani 0.382(9) 1 d PU A 4
H57A H 0.7085 -0.0145 0.1358 0.103 Uiso 0.382(9) 1 calc PR A 4
H57B H 0.6951 -0.0319 0.2653 0.103 Uiso 0.382(9) 1 calc PR A 4
C54 C 0.927(2) 0.0447(7) 0.3444(14) 0.041(3) Uani 0.382(9) 1 d PU A 4
H54A H 0.9178 0.0591 0.4208 0.049 Uiso 0.382(9) 1 calc PR A 4
H54B H 0.9929 0.0661 0.3080 0.049 Uiso 0.382(9) 1 calc PR A 4
C16 C 0.9043(2) 0.20704(6) 0.70839(15) 0.0312(4) Uani 1 1 d U A .
H16 H 0.9093 0.2248 0.7795 0.037 Uiso 1 1 calc R . .
C17 C 0.75818(18) 0.19560(5) 0.63361(13) 0.0227(3) Uani 1 1 d U . .
H17 H 0.6645 0.2057 0.6547 0.027 Uiso 1 1 calc R A .
C18 C 0.48051(18) 0.20091(5) 0.39185(13) 0.0245(3) Uani 1 1 d U A .
C19 C 0.3552(3) 0.18976(8) 0.27561(19) 0.0565(6) Uani 1 1 d U . .
H19A H 0.2727 0.1690 0.2930 0.085 Uiso 1 1 calc R A .
H19B H 0.4057 0.1732 0.2200 0.085 Uiso 1 1 calc R . .
H19C H 0.3074 0.2200 0.2396 0.085 Uiso 1 1 calc R . .
C20 C 0.3954(2) 0.22625(7) 0.47490(17) 0.0371(4) Uani 1 1 d U . .
H20A H 0.3438 0.2556 0.4363 0.056 Uiso 1 1 calc R A .
H20B H 0.4726 0.2349 0.5494 0.056 Uiso 1 1 calc R . .
H20C H 0.3152 0.2045 0.4924 0.056 Uiso 1 1 calc R . .
C21 C 0.5910(2) 0.23837(6) 0.35730(16) 0.0351(4) Uani 1 1 d U . .
H21A H 0.5276 0.2650 0.3136 0.053 Uiso 1 1 calc R A .
H21B H 0.6518 0.2231 0.3066 0.053 Uiso 1 1 calc R . .
H21C H 0.6641 0.2510 0.4296 0.053 Uiso 1 1 calc R . .
C22 C 0.50751(18) 0.11344(5) 0.50893(14) 0.0234(3) Uani 1 1 d U A .
C23 C 0.48193(19) 0.12716(6) 0.63137(14) 0.0285(3) Uani 1 1 d U . .
H23A H 0.4230 0.1577 0.6246 0.043 Uiso 1 1 calc R A .
H23B H 0.5851 0.1310 0.6889 0.043 Uiso 1 1 calc R . .
H23C H 0.4214 0.1016 0.6586 0.043 Uiso 1 1 calc R . .
C24 C 0.6199(2) 0.06972(6) 0.53136(18) 0.0368(4) Uani 1 1 d U . .
H24A H 0.5757 0.0444 0.5728 0.055 Uiso 1 1 calc R A .
H24B H 0.7239 0.0797 0.5807 0.055 Uiso 1 1 calc R . .
H24C H 0.6318 0.0572 0.4549 0.055 Uiso 1 1 calc R . .
C25 C 0.3484(2) 0.09573(7) 0.43073(17) 0.0370(4) Uani 1 1 d U . .
H25A H 0.3177 0.0657 0.4641 0.056 Uiso 1 1 calc R A .
H25B H 0.3588 0.0897 0.3496 0.056 Uiso 1 1 calc R . .
H25C H 0.2669 0.1204 0.4285 0.056 Uiso 1 1 calc R . .
C26 C 0.8214(2) 0.17364(6) 0.13951(16) 0.0384(4) Uani 1 1 d U . .
H26A H 0.8826 0.1800 0.2225 0.046 Uiso 1 1 calc R A .
H26B H 0.7332 0.1972 0.1179 0.046 Uiso 1 1 calc R . .
C27 C 0.9278(2) 0.17736(7) 0.05413(16) 0.0379(4) Uani 1 1 d U A .
H27A H 0.9263 0.2104 0.0211 0.045 Uiso 1 1 calc R . .
H27B H 1.0386 0.1683 0.0938 0.045 Uiso 1 1 calc R . .

loop_
_atom_site_aniso_label
_atom_site_aniso_U_11
_atom_site_aniso_U_22
_atom_site_aniso_U_33
_atom_site_aniso_U_23
_atom_site_aniso_U_13
_atom_site_aniso_U_12
Mg1 0.0238(3) 0.0274(3) 0.0216(3) -0.0077(2) 0.0033(2) 0.0053(2)
O1 0.0317(6) 0.0221(5) 0.0197(5) -0.0049(4) 0.0086(4) 0.0002(4)
O2 0.0643(9) 0.0263(6) 0.0318(6) -0.0043(5) 0.0280(6) 0.0028(6)
O3 0.0285(6) 0.0217(5) 0.0366(6) -0.0051(5) 0.0038(5) 0.0039(4)
C1 0.0238(8) 0.0527(12) 0.0454(11) -0.0009(9) -0.0034(8) -0.0086(8)
C2 0.0205(8) 0.0655(14) 0.0611(13) -0.0109(11) 0.0127(8) -0.0027(8)
C3 0.0245(8) 0.0438(10) 0.0339(9) -0.0077(8) 0.0131(7) -0.0029(7)
C4 0.0197(7) 0.0199(7) 0.0195(7) 0.0030(5) 0.0068(5) -0.0013(5)
C5 0.0206(7) 0.0188(7) 0.0176(7) -0.0018(5) 0.0059(5) 0.0005(5)
C6 0.0753(15) 0.0391(11) 0.0435(11) -0.0093(9) 0.0340(11) 0.0068(10)
C7 0.0471(11) 0.0485(11) 0.0264(9) -0.0027(8) 0.0167(8) 0.0029(9)
C8 0.121(6) 0.039(3) 0.107(5) 0.008(3) -0.062(4) 0.010(3)
C9 0.0388(19) 0.064(3) 0.084(3) -0.051(2) -0.0212(19) 0.0222(19)
C10 0.0281(15) 0.0325(19) 0.0369(17) -0.0169(14) 0.0043(11) 0.0017(13)
C11 0.052(3) 0.088(4) 0.067(4) -0.036(3) 0.026(3) -0.021(3)
C50 0.031(3) 0.037(4) 0.037(4) -0.021(3) -0.001(3) 0.006(3)
C51 0.066(6) 0.061(7) 0.031(4) -0.021(4) -0.015(4) 0.032(5)
C52 0.033(4) 0.068(6) 0.078(6) -0.051(5) 0.009(3) -0.007(4)
C61 0.113(12) 0.053(7) 0.064(8) -0.035(5) 0.013(7) -0.058(7)
C12 0.041(2) 0.0136(17) 0.050(2) -0.0011(18) -0.0060(18) 0.0023(16)
C13 0.045(2) 0.0239(14) 0.041(2) 0.0032(13) 0.0014(16) 0.0064(12)
C14 0.0292(18) 0.042(2) 0.089(4) 0.016(3) 0.009(3) 0.0135(16)
C15 0.032(2) 0.027(3) 0.066(6) 0.003(3) -0.008(3) -0.0025(19)
C56 0.062(4) 0.033(3) 0.051(4) -0.013(3) -0.003(3) 0.018(3)
C55 0.094(6) 0.057(4) 0.039(4) -0.011(4) -0.017(4) 0.043(4)
C57 0.067(7) 0.057(6) 0.115(9) -0.057(6) -0.011(6) 0.017(5)
C54 0.033(4) 0.037(4) 0.043(5) -0.010(3) -0.007(4) 0.018(3)
C16 0.0363(9) 0.0306(8) 0.0231(8) 0.0007(7) 0.0010(7) -0.0065(7)
C17 0.0249(7) 0.0236(7) 0.0205(7) 0.0006(6) 0.0073(6) -0.0018(6)
C18 0.0282(8) 0.0216(7) 0.0213(7) -0.0013(6) 0.0013(6) 0.0038(6)
C19 0.0616(14) 0.0362(11) 0.0499(12) -0.0055(9) -0.0264(10) 0.0133(9)
C20 0.0394(10) 0.0321(9) 0.0444(10) 0.0086(8) 0.0190(8) 0.0159(7)
C21 0.0526(11) 0.0247(8) 0.0331(9) 0.0099(7) 0.0203(8) 0.0083(7)
C22 0.0230(7) 0.0200(7) 0.0292(8) -0.0003(6) 0.0104(6) -0.0025(6)
C23 0.0278(8) 0.0326(8) 0.0280(8) 0.0026(7) 0.0126(7) -0.0049(7)
C24 0.0456(10) 0.0218(8) 0.0484(11) 0.0111(8) 0.0222(9) 0.0050(7)
C25 0.0339(9) 0.0381(10) 0.0409(10) -0.0104(8) 0.0131(8) -0.0145(7)
C26 0.0583(12) 0.0316(9) 0.0287(9) -0.0002(7) 0.0172(8) 0.0016(8)
C27 0.0396(10) 0.0441(10) 0.0308(9) 0.0001(8) 0.0104(8) 0.0018(8)

loop_
_atom_type_symbol
_atom_type_description
_atom_type_scat_dispersion_real
_atom_type_scat_dispersion_imag
_atom_type_scat_source
C C 0.0033 0.0016 'International Tables Vol C Tables 4.2.6.8 and 6.1.1.4'
H H 0.0000 0.0000 'International Tables Vol C Tables 4.2.6.8 and 6.1.1.4'
O O 0.0106 0.0060 'International Tables Vol C Tables 4.2.6.8 and 6.1.1.4'
Mg Mg 0.0486 0.0363 'International Tables Vol C Tables 4.2.6.8 and 6.1.1.4'

loop_
_geom_angle_atom_site_label_1
_geom_angle_atom_site_label_2
_geom_angle_atom_site_label_3
_geom_angle
O1 Mg1 O2 103.70(5)
O1 Mg1 O3 108.30(5)
O2 Mg1 O3 88.51(5)
O1 Mg1 C50 131.6(2)
O2 Mg1 C50 97.9(3)
O3 Mg1 C50 115.2(2)
O1 Mg1 C10 131.24(10)
O2 Mg1 C10 113.94(12)
O3 Mg1 C10 102.71(11)
C50 Mg1 C10 19.8(2)
C5 O1 Mg1 162.29(10)
C26 O2 C6 109.61(13)
C26 O2 Mg1 128.32(10)
C6 O2 Mg1 121.32(11)
C15 O3 C12 110.0(5)
C15 O3 C57 100.7(7)
C12 O3 C57 16.7(8)
C15 O3 C54 14.7(10)
C12 O3 C54 112.6(8)
C57 O3 C54 107.1(9)
C15 O3 Mg1 126.1(4)
C12 O3 Mg1 123.9(3)
C57 O3 Mg1 130.6(6)
C54 O3 Mg1 122.1(7)
C16 C1 C2 118.63(16)
C16 C1 H1 120.7
C2 C1 H1 120.7
C1 C2 C3 120.76(17)
C1 C2 H2 119.6
C3 C2 H2 119.6
C4 C3 C2 121.85(16)
C4 C3 H3 119.1
C2 C3 H3 119.1
C3 C4 C17 116.16(14)
C3 C4 C5 118.38(13)
C17 C4 C5 125.44(13)
O1 C5 C4 108.55(11)
O1 C5 C22 107.55(11)
C4 C5 C22 107.32(11)
O1 C5 C18 106.39(11)
C4 C5 C18 109.37(11)
C22 C5 C18 117.38(12)
O2 C6 C7 105.33(15)
O2 C6 H6A 110.7
C7 C6 H6A 110.7
O2 C6 H6B 110.7
C7 C6 H6B 110.7
H6A C6 H6B 108.8
C6 C7 C27 102.44(15)
C6 C7 H7A 111.3
C27 C7 H7A 111.3
C6 C7 H7B 111.3
C27 C7 H7B 111.3
H7A C7 H7B 109.2
C8 C9 C10 114.2(5)
C8 C9 H9A 108.7
C10 C9 H9A 108.7
C8 C9 H9B 108.7
C10 C9 H9B 108.7
H9A C9 H9B 107.6
C9 C10 C11 104.7(4)
C9 C10 Mg1 112.9(3)
C11 C10 Mg1 121.7(4)
C9 C10 H10 105.4
C11 C10 H10 105.4
Mg1 C10 H10 105.4
C52 C50 C51 110.2(9)
C52 C50 Mg1 114.0(6)
C51 C50 Mg1 116.3(8)
C52 C50 H50 105.0
C51 C50 H50 105.0
Mg1 C50 H50 105.0
C50 C51 H51A 109.5
C50 C51 H51B 109.5
H51A C51 H51B 109.5
C50 C51 H51C 109.5
H51A C51 H51C 109.5
H51B C51 H51C 109.5
C50 C52 C61 106.6(9)
C50 C52 H52A 110.4
C61 C52 H52A 110.4
C50 C52 H52B 110.4
C61 C52 H52B 110.4
H52A C52 H52B 108.6
C52 C61 H61A 109.5
C52 C61 H61B 109.5
H61A C61 H61B 109.5
C52 C61 H61C 109.5
H61A C61 H61C 109.5
H61B C61 H61C 109.5
O3 C12 C13 105.4(5)
O3 C12 H12A 110.7
C13 C12 H12A 110.7
O3 C12 H12B 110.7
C13 C12 H12B 110.7
H12A C12 H12B 108.8
C14 C13 C12 101.0(4)
C14 C13 H13A 111.6
C12 C13 H13A 111.6
C14 C13 H13B 111.6
C12 C13 H13B 111.6
H13A C13 H13B 109.4
C13 C14 C15 103.4(5)
C13 C14 H14A 111.1
C15 C14 H14A 111.1
C13 C14 H14B 111.1
C15 C14 H14B 111.1
H14A C14 H14B 109.0
O3 C15 C14 105.3(6)
O3 C15 H15A 110.7
C14 C15 H15A 110.7
O3 C15 H15B 110.7
C14 C15 H15B 110.7
H15A C15 H15B 108.8
C57 C56 C55 101.2(8)
C57 C56 H56A 111.5
C55 C56 H56A 111.5
C57 C56 H56B 111.5
C55 C56 H56B 111.5
H56A C56 H56B 109.3
C56 C55 C54 103.4(8)
C56 C55 H55A 111.1
C54 C55 H55A 111.1
C56 C55 H55B 111.1
C54 C55 H55B 111.1
H55A C55 H55B 109.0
O3 C57 C56 107.8(11)
O3 C57 H57A 110.1
C56 C57 H57A 110.1
O3 C57 H57B 110.1
C56 C57 H57B 110.1
H57A C57 H57B 108.5
O3 C54 C55 103.9(12)
O3 C54 H54A 111.0
C55 C54 H54A 111.0
O3 C54 H54B 111.0
C55 C54 H54B 111.0
H54A C54 H54B 109.0
C1 C16 C17 120.64(16)
C1 C16 H16 119.7
C17 C16 H16 119.7
C16 C17 C4 121.93(15)
C16 C17 H17 119.0
C4 C17 H17 119.0
C20 C18 C21 106.85(13)
C20 C18 C19 107.15(15)
C21 C18 C19 105.11(15)
C20 C18 C5 118.09(13)
C21 C18 C5 107.55(12)
C19 C18 C5 111.26(13)
C18 C19 H19A 109.5
C18 C19 H19B 109.5
H19A C19 H19B 109.5
C18 C19 H19C 109.5
H19A C19 H19C 109.5
H19B C19 H19C 109.5
C18 C20 H20A 109.5
C18 C20 H20B 109.5
H20A C20 H20B 109.5
C18 C20 H20C 109.5
H20A C20 H20C 109.5
H20B C20 H20C 109.5
C18 C21 H21A 109.5
C18 C21 H21B 109.5
H21A C21 H21B 109.5
C18 C21 H21C 109.5
H21A C21 H21C 109.5
H21B C21 H21C 109.5
C25 C22 C24 106.90(14)
C25 C22 C23 107.77(13)
C24 C22 C23 105.79(13)
C25 C22 C5 111.34(13)
C24 C22 C5 107.31(12)
C23 C22 C5 117.15(12)
C22 C23 H23A 109.5
C22 C23 H23B 109.5
H23A C23 H23B 109.5
C22 C23 H23C 109.5
H23A C23 H23C 109.5
H23B C23 H23C 109.5
C22 C24 H24A 109.5
C22 C24 H24B 109.5
H24A C24 H24B 109.5
C22 C24 H24C 109.5
H24A C24 H24C 109.5
H24B C24 H24C 109.5
C22 C25 H25A 109.5
C22 C25 H25B 109.5
H25A C25 H25B 109.5
C22 C25 H25C 109.5
H25A C25 H25C 109.5
H25B C25 H25C 109.5
O2 C26 C27 105.51(14)
O2 C26 H26A 110.6
C27 C26 H26A 110.6
O2 C26 H26B 110.6
C27 C26 H26B 110.6
H26A C26 H26B 108.8
C7 C27 C26 102.45(15)
C7 C27 H27A 111.3
C26 C27 H27A 111.3
C7 C27 H27B 111.3
C26 C27 H27B 111.3
H27A C27 H27B 109.2

loop_
_geom_bond_atom_site_label_1
_geom_bond_atom_site_label_2
_geom_bond_distance
Mg1 O1 1.8342(11)
Mg1 O2 2.0531(13)
Mg1 O3 2.0589(12)
Mg1 C50 2.123(7)
Mg1 C10 2.189(3)
O1 C5 1.3759(17)
O2 C26 1.438(2)
O2 C6 1.457(2)
O3 C15 1.411(11)
O3 C12 1.442(7)
O3 C57 1.451(16)
O3 C54 1.489(19)
C1 C16 1.368(3)
C1 C2 1.376(3)
C1 H1 0.9500
C2 C3 1.384(3)
C2 H2 0.9500
C3 C4 1.385(2)
C3 H3 0.9500
C4 C17 1.396(2)
C4 C5 1.5528(19)
C5 C22 1.608(2)
C5 C18 1.615(2)
C6 C7 1.492(3)
C6 H6A 0.9900
C6 H6B 0.9900
C7 C27 1.516(3)
C7 H7A 0.9900
C7 H7B 0.9900
C8 C9 1.511(11)
C8 H8A 0.9800
C8 H8B 0.9800
C8 H8C 0.9800
C9 C10 1.515(6)
C9 H9A 0.9900
C9 H9B 0.9900
C10 C11 1.557(8)
C10 H10 1.0000
C11 H11A 0.9800
C11 H11B 0.9800
C11 H11C 0.9800
C50 C52 1.498(13)
C50 C51 1.538(14)
C50 H50 1.0000
C51 H51A 0.9800
C51 H51B 0.9800
C51 H51C 0.9800
C52 C61 1.577(15)
C52 H52A 0.9900
C52 H52B 0.9900
C61 H61A 0.9800
C61 H61B 0.9800
C61 H61C 0.9800
C12 C13 1.512(7)
C12 H12A 0.9900
C12 H12B 0.9900
C13 C14 1.497(6)
C13 H13A 0.9900
C13 H13B 0.9900
C14 C15 1.490(11)
C14 H14A 0.9900
C14 H14B 0.9900
C15 H15A 0.9900
C15 H15B 0.9900
C56 C57 1.463(15)
C56 C55 1.505(10)
C56 H56A 0.9900
C56 H56B 0.9900
C55 C54 1.521(19)
C55 H55A 0.9900
C55 H55B 0.9900
C57 H57A 0.9900
C57 H57B 0.9900
C54 H54A 0.9900
C54 H54B 0.9900
C16 C17 1.383(2)
C16 H16 0.9500
C17 H17 0.9500
C18 C20 1.524(2)
C18 C21 1.533(2)
C18 C19 1.535(2)
C19 H19A 0.9800
C19 H19B 0.9800
C19 H19C 0.9800
C20 H20A 0.9800
C20 H20B 0.9800
C20 H20C 0.9800
C21 H21A 0.9800
C21 H21B 0.9800
C21 H21C 0.9800
C22 C25 1.532(2)
C22 C24 1.535(2)
C22 C23 1.537(2)
C23 H23A 0.9800
C23 H23B 0.9800
C23 H23C 0.9800
C24 H24A 0.9800
C24 H24B 0.9800
C24 H24C 0.9800
C25 H25A 0.9800
C25 H25B 0.9800
C25 H25C 0.9800
C26 C27 1.518(3)
C26 H26A 0.9900
C26 H26B 0.9900
C27 H27A 0.9900
C27 H27B 0.9900

loop_
_geom_torsion_atom_site_label_1
_geom_torsion_atom_site_label_2
_geom_torsion_atom_site_label_3
_geom_torsion_atom_site_label_4
_geom_torsion
O2 Mg1 O1 C5 162.8(3)
O3 Mg1 O1 C5 -104.2(3)
C50 Mg1 O1 C5 48.9(5)
C10 Mg1 O1 C5 22.5(4)
O1 Mg1 O2 C26 -19.98(16)
O3 Mg1 O2 C26 -128.46(15)
C50 Mg1 O2 C26 116.3(3)
C10 Mg1 O2 C26 128.29(17)
O1 Mg1 O2 C6 171.03(14)
O3 Mg1 O2 C6 62.55(15)
C50 Mg1 O2 C6 -52.7(3)
C10 Mg1 O2 C6 -40.70(18)
O1 Mg1 O3 C15 -55.8(5)
O2 Mg1 O3 C15 48.2(5)
C50 Mg1 O3 C15 146.1(6)
C10 Mg1 O3 C15 162.4(5)
O1 Mg1 O3 C12 126.9(4)
O2 Mg1 O3 C12 -129.2(4)
C50 Mg1 O3 C12 -31.2(5)
C10 Mg1 O3 C12 -15.0(4)
O1 Mg1 O3 C57 146.2(10)
O2 Mg1 O3 C57 -109.8(10)
C50 Mg1 O3 C57 -11.9(10)
C10 Mg1 O3 C57 4.4(10)
O1 Mg1 O3 C54 -38.7(9)
O2 Mg1 O3 C54 65.2(9)
C50 Mg1 O3 C54 163.2(9)
C10 Mg1 O3 C54 179.5(9)
C16 C1 C2 C3 0.0(3)
C1 C2 C3 C4 -1.4(3)
C2 C3 C4 C17 2.0(3)
C2 C3 C4 C5 -177.04(17)
Mg1 O1 C5 C4 152.3(3)
Mg1 O1 C5 C22 36.5(4)
Mg1 O1 C5 C18 -90.1(3)
C3 C4 C5 O1 -5.15(18)
C17 C4 C5 O1 175.93(13)
C3 C4 C5 C22 110.82(15)
C17 C4 C5 C22 -68.10(17)
C3 C4 C5 C18 -120.84(15)
C17 C4 C5 C18 60.25(18)
C26 O2 C6 C7 -15.5(2)
Mg1 O2 C6 C7 155.34(13)
O2 C6 C7 C27 33.2(2)
C8 C9 C10 C11 -169.8(5)
C8 C9 C10 Mg1 55.7(5)
O1 Mg1 C10 C9 62.2(4)
O2 Mg1 C10 C9 -75.0(3)
O3 Mg1 C10 C9 -169.0(3)
C50 Mg1 C10 C9 -37.5(7)
O1 Mg1 C10 C11 -63.6(4)
O2 Mg1 C10 C11 159.2(4)
O3 Mg1 C10 C11 65.1(4)
C50 Mg1 C10 C11 -163.3(9)
O1 Mg1 C50 C52 -61.4(8)
O2 Mg1 C50 C52 -177.7(6)
O3 Mg1 C50 C52 90.3(6)
C10 Mg1 C50 C52 36.5(7)
O1 Mg1 C50 C51 68.4(8)
O2 Mg1 C50 C51 -47.8(7)
O3 Mg1 C50 C51 -139.8(7)
C10 Mg1 C50 C51 166.4(12)
C51 C50 C52 C61 174.4(9)
Mg1 C50 C52 C61 -52.8(9)
C15 O3 C12 C13 11.2(7)
C57 O3 C12 C13 70(3)
C54 O3 C12 C13 -4.3(9)
Mg1 O3 C12 C13 -171.1(3)
O3 C12 C13 C14 -30.5(6)
C12 C13 C14 C15 38.1(7)
C12 O3 C15 C14 13.3(8)
C57 O3 C15 C14 -1.2(10)
C54 O3 C15 C14 116(5)
Mg1 O3 C15 C14 -164.4(4)
C13 C14 C15 O3 -32.7(7)
C57 C56 C55 C54 -40.3(14)
C15 O3 C57 C56 -3.6(12)
C12 O3 C57 C56 -129(4)
C54 O3 C57 C56 -17.2(14)
Mg1 O3 C57 C56 158.4(6)
C55 C56 C57 O3 35.9(12)
C15 O3 C54 C55 -75(4)
C12 O3 C54 C55 8.2(13)
C57 O3 C54 C55 -8.7(14)
Mg1 O3 C54 C55 175.2(6)
C56 C55 C54 O3 30.4(14)
C2 C1 C16 C17 0.8(3)
C1 C16 C17 C4 -0.1(3)
C3 C4 C17 C16 -1.2(2)
C5 C4 C17 C16 177.70(14)
O1 C5 C18 C20 166.98(14)
C4 C5 C18 C20 -75.96(17)
C22 C5 C18 C20 46.56(19)
O1 C5 C18 C21 -72.13(14)
C4 C5 C18 C21 44.94(15)
C22 C5 C18 C21 167.46(13)
O1 C5 C18 C19 42.48(18)
C4 C5 C18 C19 159.54(15)
C22 C5 C18 C19 -77.94(18)
O1 C5 C22 C25 -64.11(15)
C4 C5 C22 C25 179.26(12)
C18 C5 C22 C25 55.69(17)
O1 C5 C22 C24 52.55(16)
C4 C5 C22 C24 -64.08(15)
C18 C5 C22 C24 172.35(13)
O1 C5 C22 C23 171.24(12)
C4 C5 C22 C23 54.61(16)
C18 C5 C22 C23 -68.96(17)
C6 O2 C26 C27 -8.8(2)
Mg1 O2 C26 C27 -178.87(11)
C6 C7 C27 C26 -37.88(19)
O2 C26 C27 C7 29.08(19)
